data_4063539
loop_
_publ_author_name
'Kristian, Kathleen E.'
'Iimura, Masanori'
'Cummings, Sarah A.'
'Norton, Jack R.'
'Janak, Kevin E.'
'Pang, Keliang'

_publ_section_title
;
 Mechanism of the Reaction of Alkynes with a "Constrained Geometry"
 Zirconaaziridine. PMe3Dissociates More Rapidly from the Constrained
 Geometry Complex than from its Cp2Analogue
;
_journal_issue 2
_journal_name_full Organometallics
_journal_page_first 493
_journal_page_last 498
_journal_paper_doi 10.1021/om801009p
_journal_volume 28
_journal_year 2009
_chemical_formula_sum 'C42 H48 N2 Si Zr'
_chemical_formula_weight 700.13
_chemical_name_systematic
; 
 ? 
;
_space_group_IT_number 14
_symmetry_cell_setting monoclinic
_symmetry_space_group_name_Hall '-P 2ybc'
_symmetry_space_group_name_H-M 'P 1 21/c 1'
_atom_sites_solution_hydrogens geom
_atom_sites_solution_primary direct
_atom_sites_solution_secondary difmap
_audit_creation_method SHELXL-97
_cell_angle_alpha 90.00
_cell_angle_beta 102.656(2)
_cell_angle_gamma 90.00
_cell_formula_units_Z 4
_cell_length_a 15.5425(18)
_cell_length_b 14.6123(16)
_cell_length_c 16.4795(18)
_cell_measurement_temperature 293(2)
_cell_volume 3651.8(7)
_computing_cell_refinement 'Bruker SMART'
_computing_data_collection 'Bruker SMART'
_computing_data_reduction 'Bruker SHELXTL'
_computing_molecular_graphics 'Bruker SHELXTL'
_computing_publication_material 'Bruker SHELXTL'
_computing_structure_refinement 'SHELXL-97 (Sheldrick, 1997)'
_computing_structure_solution 'SHELXS-97 (Sheldrick, 1990)'
_diffrn_ambient_temperature 293(2)
_diffrn_measured_fraction_theta_full 0.938
_diffrn_measured_fraction_theta_max 0.938
_diffrn_measurement_device_type 'CCD area detector'
_diffrn_measurement_method 'phi and omega scans'
_diffrn_radiation_monochromator graphite
_diffrn_radiation_source 'fine-focus sealed tube'
_diffrn_radiation_type MoK\a
_diffrn_radiation_wavelength 0.71073
_diffrn_reflns_av_R_equivalents 0.0519
_diffrn_reflns_av_sigmaI/netI 0.0762
_diffrn_reflns_limit_h_max 20
_diffrn_reflns_limit_h_min -20
_diffrn_reflns_limit_k_max 19
_diffrn_reflns_limit_k_min -11
_diffrn_reflns_limit_l_max 15
_diffrn_reflns_limit_l_min -21
_diffrn_reflns_number 25076
_diffrn_reflns_theta_full 28.27
_diffrn_reflns_theta_max 28.27
_diffrn_reflns_theta_min 1.88
_exptl_absorpt_coefficient_mu 0.365
_exptl_absorpt_correction_T_max 0.9507
_exptl_absorpt_correction_T_min 0.9306
_exptl_absorpt_correction_type none
_exptl_crystal_density_diffrn 1.273
_exptl_crystal_density_method 'not measured'
_exptl_crystal_F_000 1472
_exptl_crystal_size_max 0.20
_exptl_crystal_size_mid 0.18
_exptl_crystal_size_min 0.14
_refine_diff_density_max 0.367
_refine_diff_density_min -0.307
_refine_diff_density_rms 0.065
_refine_ls_extinction_coef 0.00000(17)
_refine_ls_extinction_expression Fc^*^=kFc[1+0.001xFc^2^\l^3^/sin(2\q)]^-1/4^
_refine_ls_extinction_method SHELXL
_refine_ls_goodness_of_fit_ref 1.005
_refine_ls_hydrogen_treatment mixed
_refine_ls_matrix_type full
_refine_ls_number_parameters 420
_refine_ls_number_reflns 8497
_refine_ls_number_restraints 0
_refine_ls_restrained_S_all 1.005
_refine_ls_R_factor_all 0.0896
_refine_ls_R_factor_gt 0.0446
_refine_ls_shift/su_max 1.305
_refine_ls_shift/su_mean 0.003
_refine_ls_structure_factor_coef Fsqd
_refine_ls_weighting_details 'calc w=1/[\s^2^(Fo^2^)+(0.0460P)^2^+0.0000P] where P=(Fo^2^+2Fc^2^)/3'
_refine_ls_weighting_scheme calc
_refine_ls_wR_factor_gt 0.0941
_refine_ls_wR_factor_ref 0.1058
_reflns_number_gt 5321
_reflns_number_total 8497
_reflns_threshold_expression >2sigma(I)
_cod_data_source_file om801009p_si_005.cif
_cod_data_source_block minss10
_cod_depositor_comments
;
The following automatic conversions were performed:

'_symmetry_cell_setting' value 'Monoclinic' changed to 'monoclinic'
according to the built-in table from CIF Core dictionary named
'cif_core.dic' version 2.4.1 from 2010-06-29.

Automatic conversion script
Id: cif_fix_values 1715 2011-07-08 13:25:40Z adriana 
;
_cod_original_sg_symbol_H-M P2(1)/c
_cod_database_code 4063539

loop_
_symmetry_equiv_pos_as_xyz
'x, y, z'
'-x, y+1/2, -z+1/2'
'-x, -y, -z'
'x, -y-1/2, z-1/2'

loop_
_atom_site_label
_atom_site_type_symbol
_atom_site_fract_x
_atom_site_fract_y
_atom_site_fract_z
_atom_site_U_iso_or_equiv
_atom_site_adp_type
_atom_site_occupancy
_atom_site_symmetry_multiplicity
_atom_site_calc_flag
_atom_site_refinement_flags
_atom_site_disorder_assembly
_atom_site_disorder_group
Zr Zr 0.294707(18) 0.089537(17) 0.291862(16) 0.02914(9) Uani 1 1 d . . .
Si Si 0.27291(6) 0.25616(5) 0.39692(5) 0.0412(2) Uani 1 1 d . . .
N1 N 0.22766(15) 0.21162(14) 0.29818(14) 0.0315(6) Uani 1 1 d . . .
N2 N 0.32236(15) 0.03720(14) 0.18187(14) 0.0306(5) Uani 1 1 d . . .
C1 C 0.35622(19) 0.16169(19) 0.42599(17) 0.0346(7) Uani 1 1 d . . .
C2 C 0.4281(2) 0.1510(2) 0.38540(18) 0.0395(7) Uani 1 1 d . . .
C3 C 0.4464(2) 0.0567(2) 0.37949(18) 0.0401(8) Uani 1 1 d . . .
C4 C 0.3888(2) 0.00750(19) 0.41842(18) 0.0384(7) Uani 1 1 d . . .
C5 C 0.33415(19) 0.07138(18) 0.44859(17) 0.0331(7) Uani 1 1 d . . .
C6 C 0.4809(2) 0.2261(2) 0.3566(2) 0.0602(10) Uani 1 1 d . . .
H6A H 0.5301 0.2417 0.4007 0.090 Uiso 1 1 calc R . .
H6B H 0.4442 0.2789 0.3415 0.090 Uiso 1 1 calc R . .
H6C H 0.5020 0.2053 0.3092 0.090 Uiso 1 1 calc R . .
C7 C 0.5194(2) 0.0151(3) 0.3444(2) 0.0640(11) Uani 1 1 d . . .
H7A H 0.5711 0.0079 0.3881 0.096 Uiso 1 1 calc R . .
H7B H 0.5325 0.0546 0.3021 0.096 Uiso 1 1 calc R . .
H7C H 0.5010 -0.0436 0.3207 0.096 Uiso 1 1 calc R . .
C8 C 0.3924(2) -0.09430(19) 0.4336(2) 0.0531(9) Uani 1 1 d . . .
H8A H 0.4326 -0.1071 0.4854 0.080 Uiso 1 1 calc R . .
H8B H 0.4121 -0.1245 0.3893 0.080 Uiso 1 1 calc R . .
H8C H 0.3347 -0.1161 0.4358 0.080 Uiso 1 1 calc R . .
C9 C 0.2667(2) 0.0470(2) 0.49786(19) 0.0466(8) Uani 1 1 d . . .
H9A H 0.2947 0.0432 0.5558 0.070 Uiso 1 1 calc R . .
H9B H 0.2407 -0.0110 0.4794 0.070 Uiso 1 1 calc R . .
H9C H 0.2217 0.0931 0.4899 0.070 Uiso 1 1 calc R . .
C10 C 0.1582(2) 0.25674(19) 0.23425(18) 0.0361(7) Uani 1 1 d . . .
C11 C 0.0813(2) 0.2873(3) 0.2714(2) 0.0592(10) Uani 1 1 d . . .
H11A H 0.1018 0.3312 0.3148 0.089 Uiso 1 1 calc R . .
H11B H 0.0571 0.2353 0.2941 0.089 Uiso 1 1 calc R . .
H11C H 0.0367 0.3148 0.2289 0.089 Uiso 1 1 calc R . .
C12 C 0.1949(2) 0.3388(2) 0.1962(2) 0.0511(9) Uani 1 1 d . . .
H12A H 0.2432 0.3196 0.1726 0.077 Uiso 1 1 calc R . .
H12B H 0.2153 0.3837 0.2386 0.077 Uiso 1 1 calc R . .
H12C H 0.1495 0.3650 0.1536 0.077 Uiso 1 1 calc R . .
C13 C 0.1240(2) 0.1872(2) 0.16518(19) 0.0474(8) Uani 1 1 d . . .
H13A H 0.1717 0.1673 0.1411 0.071 Uiso 1 1 calc R . .
H13B H 0.0792 0.2152 0.1230 0.071 Uiso 1 1 calc R . .
H13C H 0.0995 0.1355 0.1881 0.071 Uiso 1 1 calc R . .
C14 C 0.3233(3) 0.3719(2) 0.3993(2) 0.0750(13) Uani 1 1 d . . .
H14A H 0.3031 0.4094 0.4392 0.112 Uiso 1 1 calc R . .
H14B H 0.3064 0.3994 0.3452 0.112 Uiso 1 1 calc R . .
H14C H 0.3864 0.3666 0.4146 0.112 Uiso 1 1 calc R . .
C15 C 0.1949(3) 0.2623(3) 0.4680(2) 0.0738(13) Uani 1 1 d . . .
H15A H 0.1994 0.3212 0.4943 0.111 Uiso 1 1 calc R . .
H15B H 0.2093 0.2155 0.5097 0.111 Uiso 1 1 calc R . .
H15C H 0.1357 0.2532 0.4367 0.111 Uiso 1 1 calc R . .
C21 C 0.38790(18) 0.07745(17) 0.14784(16) 0.0293(6) Uani 1 1 d . . .
C22 C 0.45326(19) 0.03147(19) 0.11750(18) 0.0348(7) Uani 1 1 d . . .
H22A H 0.4524 -0.0321 0.1149 0.042 Uiso 1 1 calc R . .
C23 C 0.5190(2) 0.0788(2) 0.09137(19) 0.0425(8) Uani 1 1 d . . .
H23A H 0.5616 0.0466 0.0713 0.051 Uiso 1 1 calc R . .
C24 C 0.5226(2) 0.1729(2) 0.0944(2) 0.0477(9) Uani 1 1 d . . .
H24A H 0.5677 0.2042 0.0775 0.057 Uiso 1 1 calc R . .
C25 C 0.4584(2) 0.2197(2) 0.1228(2) 0.0495(9) Uani 1 1 d . . .
H25A H 0.4600 0.2833 0.1248 0.059 Uiso 1 1 calc R . .
C26 C 0.3916(2) 0.17327(19) 0.14843(19) 0.0390(7) Uani 1 1 d . . .
H26A H 0.3482 0.2063 0.1665 0.047 Uiso 1 1 calc R . .
C30 C 0.2962(2) -0.05769(19) 0.15996(18) 0.0327(7) Uani 1 1 d . . .
H30 H 0.3434(17) -0.0935(16) 0.1647(15) 0.024(7) Uiso 1 1 d . . .
C31 C 0.2459(2) -0.06503(18) 0.06928(18) 0.0356(7) Uani 1 1 d . . .
C32 C 0.1637(2) -0.0252(2) 0.0448(2) 0.0474(8) Uani 1 1 d . . .
H32A H 0.1389 0.0049 0.0838 0.057 Uiso 1 1 calc R . .
C33 C 0.1180(3) -0.0296(2) -0.0369(2) 0.0599(10) Uani 1 1 d . . .
H33A H 0.0622 -0.0035 -0.0526 0.072 Uiso 1 1 calc R . .
C34 C 0.1551(3) -0.0730(2) -0.0954(2) 0.0624(11) Uani 1 1 d . . .
H34A H 0.1250 -0.0750 -0.1508 0.075 Uiso 1 1 calc R . .
C35 C 0.2355(3) -0.1128(2) -0.0718(2) 0.0599(11) Uani 1 1 d . . .
H35A H 0.2601 -0.1425 -0.1112 0.072 Uiso 1 1 calc R . .
C36 C 0.2813(2) -0.1096(2) 0.0102(2) 0.0447(8) Uani 1 1 d . . .
H36A H 0.3362 -0.1376 0.0256 0.054 Uiso 1 1 calc R . .
C40 C 0.23983(19) -0.09418(18) 0.21853(17) 0.0333(6) Uani 1 1 d . . .
C41 C 0.2169(2) -0.19310(18) 0.20241(17) 0.0327(7) Uani 1 1 d . . .
C42 C 0.1307(2) -0.2219(2) 0.17327(18) 0.0403(8) Uani 1 1 d . . .
H42A H 0.0854 -0.1790 0.1632 0.048 Uiso 1 1 calc R . .
C43 C 0.1112(2) -0.3137(2) 0.1589(2) 0.0544(10) Uani 1 1 d . . .
H43A H 0.0531 -0.3319 0.1386 0.065 Uiso 1 1 calc R . .
C44 C 0.1773(3) -0.3779(2) 0.1746(2) 0.0570(10) Uani 1 1 d . . .
H44A H 0.1640 -0.4396 0.1653 0.068 Uiso 1 1 calc R . .
C45 C 0.2626(3) -0.3511(2) 0.2039(2) 0.0582(10) Uani 1 1 d . . .
H45A H 0.3074 -0.3945 0.2147 0.070 Uiso 1 1 calc R . .
C46 C 0.2825(2) -0.2591(2) 0.2176(2) 0.0446(8) Uani 1 1 d . . .
H46A H 0.3409 -0.2415 0.2373 0.053 Uiso 1 1 calc R . .
C50 C 0.21354(18) -0.04039(17) 0.27416(16) 0.0287(6) Uani 1 1 d . . .
C51 C 0.15424(19) -0.07129(18) 0.32847(17) 0.0309(7) Uani 1 1 d . . .
C52 C 0.1665(2) -0.15264(19) 0.37460(18) 0.0371(7) Uani 1 1 d . . .
H52A H 0.2105 -0.1931 0.3676 0.044 Uiso 1 1 calc R . .
C53 C 0.1149(2) -0.1742(2) 0.43014(18) 0.0437(8) Uani 1 1 d . . .
H53A H 0.1253 -0.2280 0.4609 0.052 Uiso 1 1 calc R . .
C54 C 0.0478(2) -0.1162(2) 0.44019(19) 0.0452(8) Uani 1 1 d . . .
H54A H 0.0125 -0.1309 0.4772 0.054 Uiso 1 1 calc R . .
C55 C 0.0338(2) -0.0363(2) 0.39472(19) 0.0425(8) Uani 1 1 d . . .
H55A H -0.0113 0.0032 0.4010 0.051 Uiso 1 1 calc R . .
C56 C 0.0866(2) -0.0145(2) 0.33963(18) 0.0388(7) Uani 1 1 d . . .
H56A H 0.0762 0.0397 0.3095 0.047 Uiso 1 1 calc R . .

loop_
_atom_site_aniso_label
_atom_site_aniso_U_11
_atom_site_aniso_U_22
_atom_site_aniso_U_33
_atom_site_aniso_U_23
_atom_site_aniso_U_13
_atom_site_aniso_U_12
Zr 0.03052(16) 0.02634(14) 0.02946(15) -0.00381(12) 0.00420(11) 0.00244(13)
Si 0.0540(6) 0.0305(4) 0.0377(5) -0.0064(4) 0.0067(4) 0.0084(4)
N1 0.0325(14) 0.0303(12) 0.0330(14) 0.0028(10) 0.0098(11) 0.0060(11)
N2 0.0315(14) 0.0287(12) 0.0352(14) -0.0026(10) 0.0148(11) -0.0036(11)
C1 0.0355(18) 0.0346(16) 0.0314(16) -0.0072(12) 0.0026(14) -0.0003(14)
C2 0.0359(18) 0.0432(18) 0.0366(18) -0.0043(14) 0.0018(15) -0.0031(15)
C3 0.0309(17) 0.0487(18) 0.0374(18) -0.0075(14) 0.0003(15) 0.0072(15)
C4 0.0394(18) 0.0352(16) 0.0340(17) -0.0058(13) -0.0062(15) 0.0072(15)
C5 0.0357(17) 0.0332(16) 0.0266(15) -0.0019(11) -0.0014(13) 0.0033(13)
C6 0.059(2) 0.068(2) 0.054(2) -0.0046(18) 0.0115(19) -0.022(2)
C7 0.047(2) 0.092(3) 0.051(2) -0.008(2) 0.0061(19) 0.026(2)
C8 0.060(2) 0.0344(17) 0.055(2) -0.0041(15) -0.0083(18) 0.0162(17)
C9 0.055(2) 0.0488(19) 0.0350(18) -0.0020(14) 0.0071(16) 0.0007(17)
C10 0.0375(18) 0.0352(16) 0.0368(17) 0.0058(13) 0.0109(14) 0.0098(14)
C11 0.043(2) 0.083(3) 0.053(2) 0.0120(19) 0.0140(18) 0.0265(19)
C12 0.061(2) 0.0357(17) 0.056(2) 0.0126(15) 0.0127(19) 0.0050(17)
C13 0.048(2) 0.0489(19) 0.0421(19) 0.0098(15) 0.0019(16) 0.0008(16)
C14 0.099(3) 0.0324(18) 0.080(3) -0.0122(18) -0.011(3) 0.002(2)
C15 0.093(3) 0.083(3) 0.046(2) -0.0022(19) 0.017(2) 0.049(3)
C21 0.0310(16) 0.0291(15) 0.0284(15) -0.0016(11) 0.0076(12) -0.0023(13)
C22 0.0349(17) 0.0281(15) 0.0450(18) -0.0041(12) 0.0165(15) -0.0009(13)
C23 0.0378(18) 0.0432(19) 0.051(2) -0.0031(15) 0.0202(16) -0.0013(15)
C24 0.042(2) 0.0418(19) 0.065(2) 0.0020(16) 0.0241(18) -0.0127(16)
C25 0.054(2) 0.0315(17) 0.066(2) -0.0023(15) 0.0196(19) -0.0092(16)
C26 0.0396(19) 0.0312(16) 0.0494(19) -0.0033(13) 0.0167(16) 0.0028(14)
C30 0.0309(17) 0.0281(14) 0.0427(19) -0.0023(13) 0.0163(15) -0.0030(14)
C31 0.0439(19) 0.0290(15) 0.0376(17) -0.0014(12) 0.0168(15) -0.0096(14)
C32 0.056(2) 0.0464(19) 0.041(2) -0.0047(15) 0.0142(18) -0.0005(17)
C33 0.062(3) 0.065(2) 0.048(2) -0.0039(18) 0.002(2) -0.009(2)
C34 0.082(3) 0.064(3) 0.038(2) -0.0021(17) 0.005(2) -0.027(2)
C35 0.086(3) 0.053(2) 0.046(2) -0.0176(16) 0.028(2) -0.024(2)
C36 0.051(2) 0.0405(18) 0.048(2) -0.0134(14) 0.0232(17) -0.0147(16)
C40 0.0360(16) 0.0300(14) 0.0347(16) -0.0004(13) 0.0094(13) -0.0050(14)
C41 0.0429(19) 0.0284(14) 0.0301(16) -0.0025(12) 0.0153(14) -0.0041(14)
C42 0.042(2) 0.0357(16) 0.0454(19) -0.0073(14) 0.0146(16) -0.0026(15)
C43 0.052(2) 0.045(2) 0.068(3) -0.0190(17) 0.018(2) -0.0155(18)
C44 0.066(3) 0.0334(17) 0.078(3) -0.0149(17) 0.031(2) -0.0091(19)
C45 0.066(3) 0.0369(19) 0.076(3) 0.0019(17) 0.024(2) 0.0079(19)
C46 0.042(2) 0.0384(18) 0.056(2) -0.0028(15) 0.0166(17) -0.0023(16)
C50 0.0292(16) 0.0281(14) 0.0288(15) 0.0013(11) 0.0066(13) 0.0016(12)
C51 0.0340(17) 0.0292(15) 0.0295(15) -0.0062(11) 0.0068(13) -0.0035(13)
C52 0.0435(19) 0.0321(16) 0.0384(18) -0.0012(13) 0.0151(15) 0.0012(14)
C53 0.061(2) 0.0368(17) 0.0381(18) 0.0039(13) 0.0215(17) 0.0003(16)
C54 0.051(2) 0.054(2) 0.0347(18) -0.0046(14) 0.0171(16) -0.0095(17)
C55 0.0406(19) 0.0433(19) 0.047(2) -0.0055(15) 0.0161(16) 0.0032(15)
C56 0.0434(19) 0.0333(16) 0.0401(18) -0.0026(13) 0.0100(15) 0.0013(15)

loop_
_atom_type_symbol
_atom_type_description
_atom_type_scat_dispersion_real
_atom_type_scat_dispersion_imag
_atom_type_scat_source
C C 0.0033 0.0016 'International Tables Vol C Tables 4.2.6.8 and 6.1.1.4'
H H 0.0000 0.0000 'International Tables Vol C Tables 4.2.6.8 and 6.1.1.4'
N N 0.0061 0.0033 'International Tables Vol C Tables 4.2.6.8 and 6.1.1.4'
Si Si 0.0817 0.0704 'International Tables Vol C Tables 4.2.6.8 and 6.1.1.4'
Zr Zr -2.9673 0.5597 'International Tables Vol C Tables 4.2.6.8 and 6.1.1.4'

loop_
_geom_angle_atom_site_label_1
_geom_angle_atom_site_label_2
_geom_angle_atom_site_label_3
_geom_angle
_geom_angle_site_symmetry_1
_geom_angle_site_symmetry_3
_geom_angle_publ_flag
N1 Zr N2 123.77(9) . . ?
N1 Zr C50 117.05(9) . . ?
N2 Zr C50 78.27(9) . . ?
N1 Zr C1 71.70(9) . . ?
N2 Zr C1 145.55(10) . . ?
C50 Zr C1 125.07(10) . . ?
N1 Zr C2 91.03(10) . . ?
N2 Zr C2 111.69(10) . . ?
C50 Zr C2 139.03(10) . . ?
C1 Zr C2 33.87(10) . . ?
N1 Zr C3 123.32(9) . . ?
N2 Zr C3 94.74(9) . . ?
C50 Zr C3 109.78(10) . . ?
C1 Zr C3 55.55(10) . . ?
C2 Zr C3 32.90(10) . . ?
N1 Zr C5 92.91(9) . . ?
N2 Zr C5 142.48(9) . . ?
C50 Zr C5 92.70(9) . . ?
C1 Zr C5 33.38(9) . . ?
C2 Zr C5 54.46(10) . . ?
C3 Zr C5 53.88(10) . . ?
N1 Zr C4 124.22(9) . . ?
N2 Zr C4 110.11(9) . . ?
C50 Zr C4 85.14(9) . . ?
C1 Zr C4 55.03(9) . . ?
C2 Zr C4 53.91(10) . . ?
C3 Zr C4 32.07(10) . . ?
C5 Zr C4 32.39(9) . . ?
N1 Zr Si 33.65(6) . . ?
N2 Zr Si 148.36(6) . . ?
C50 Zr Si 127.95(7) . . ?
C1 Zr Si 38.09(7) . . ?
C2 Zr Si 62.42(7) . . ?
C3 Zr Si 91.89(7) . . ?
C5 Zr Si 62.42(6) . . ?
C4 Zr Si 91.49(7) . . ?
N1 Si C14 116.03(15) . . ?
N1 Si C15 114.70(15) . . ?
C14 Si C15 105.80(19) . . ?
N1 Si C1 94.46(11) . . ?
C14 Si C1 113.49(16) . . ?
C15 Si C1 112.42(15) . . ?
N1 Si Zr 41.18(7) . . ?
C14 Si Zr 129.71(14) . . ?
C15 Si Zr 124.31(13) . . ?
C1 Si Zr 53.33(8) . . ?
C10 N1 Si 125.11(18) . . ?
C10 N1 Zr 129.68(17) . . ?
Si N1 Zr 105.17(11) . . ?
C21 N2 C30 119.1(2) . . ?
C21 N2 Zr 119.96(17) . . ?
C30 N2 Zr 117.33(17) . . ?
C2 C1 C5 106.1(2) . . ?
C2 C1 Si 121.7(2) . . ?
C5 C1 Si 123.4(2) . . ?
C2 C1 Zr 73.83(16) . . ?
C5 C1 Zr 76.68(15) . . ?
Si C1 Zr 88.58(11) . . ?
C3 C2 C1 109.1(3) . . ?
C3 C2 C6 123.8(3) . . ?
C1 C2 C6 127.1(3) . . ?
C3 C2 Zr 75.86(17) . . ?
C1 C2 Zr 72.30(16) . . ?
C6 C2 Zr 120.6(2) . . ?
C4 C3 C2 108.0(3) . . ?
C4 C3 C7 125.1(3) . . ?
C2 C3 C7 126.7(3) . . ?
C4 C3 Zr 75.57(17) . . ?
C2 C3 Zr 71.24(17) . . ?
C7 C3 Zr 122.9(2) . . ?
C3 C4 C5 108.2(3) . . ?
C3 C4 C8 125.2(3) . . ?
C5 C4 C8 126.3(3) . . ?
C3 C4 Zr 72.36(17) . . ?
C5 C4 Zr 72.54(16) . . ?
C8 C4 Zr 126.12(19) . . ?
C4 C5 C1 108.5(3) . . ?
C4 C5 C9 125.0(3) . . ?
C1 C5 C9 126.4(3) . . ?
C4 C5 Zr 75.07(16) . . ?
C1 C5 Zr 69.94(15) . . ?
C9 C5 Zr 122.28(19) . . ?
N1 C10 C12 111.2(2) . . ?
N1 C10 C11 110.9(2) . . ?
C12 C10 C11 109.4(3) . . ?
N1 C10 C13 108.2(2) . . ?
C12 C10 C13 108.6(3) . . ?
C11 C10 C13 108.5(3) . . ?
N2 C21 C22 126.3(2) . . ?
N2 C21 C26 116.8(2) . . ?
C22 C21 C26 116.8(3) . . ?
C23 C22 C21 121.1(3) . . ?
C24 C23 C22 121.1(3) . . ?
C25 C24 C23 118.9(3) . . ?
C24 C25 C26 120.7(3) . . ?
C25 C26 C21 121.4(3) . . ?
H30 C30 N2 110.8(16) . . ?
H30 C30 C31 106.2(16) . . ?
N2 C30 C31 111.2(2) . . ?
H30 C30 C40 108.3(16) . . ?
N2 C30 C40 109.8(2) . . ?
C31 C30 C40 110.5(2) . . ?
C32 C31 C36 118.6(3) . . ?
C32 C31 C30 119.8(3) . . ?
C36 C31 C30 121.6(3) . . ?
C33 C32 C31 120.8(3) . . ?
C32 C33 C34 119.9(4) . . ?
C35 C34 C33 119.8(3) . . ?
C34 C35 C36 120.7(3) . . ?
C31 C36 C35 120.3(3) . . ?
C50 C40 C41 126.3(3) . . ?
C50 C40 C30 121.9(2) . . ?
C41 C40 C30 111.7(2) . . ?
C46 C41 C42 117.9(3) . . ?
C46 C41 C40 120.2(3) . . ?
C42 C41 C40 121.9(3) . . ?
C43 C42 C41 120.8(3) . . ?
C44 C43 C42 120.2(3) . . ?
C45 C44 C43 119.9(3) . . ?
C44 C45 C46 120.1(3) . . ?
C45 C46 C41 121.1(3) . . ?
C40 C50 C51 123.8(2) . . ?
C40 C50 Zr 109.6(2) . . ?
C51 C50 Zr 125.33(18) . . ?
C56 C51 C52 117.0(3) . . ?
C56 C51 C50 119.1(2) . . ?
C52 C51 C50 123.7(3) . . ?
C53 C52 C51 121.6(3) . . ?
C52 C53 C54 120.2(3) . . ?
C55 C54 C53 119.2(3) . . ?
C54 C55 C56 120.3(3) . . ?
C51 C56 C55 121.7(3) . . ?

loop_
_geom_bond_atom_site_label_1
_geom_bond_atom_site_label_2
_geom_bond_distance
_geom_bond_site_symmetry_2
_geom_bond_publ_flag
Zr N1 2.080(2) . ?
Zr N2 2.097(2) . ?
Zr C50 2.263(3) . ?
Zr C1 2.446(3) . ?
Zr C2 2.466(3) . ?
Zr C3 2.526(3) . ?
Zr C5 2.534(3) . ?
Zr C4 2.567(3) . ?
Zr Si 3.0491(9) . ?
Si N1 1.750(2) . ?
Si C14 1.861(3) . ?
Si C15 1.864(4) . ?
Si C1 1.881(3) . ?
N1 C10 1.487(3) . ?
N2 C21 1.396(3) . ?
N2 C30 1.468(3) . ?
C1 C2 1.431(4) . ?
C1 C5 1.433(4) . ?
C2 C3 1.415(4) . ?
C2 C6 1.507(4) . ?
C3 C4 1.407(4) . ?
C3 C7 1.509(4) . ?
C4 C5 1.423(4) . ?
C4 C8 1.507(4) . ?
C5 C9 1.502(4) . ?
C10 C12 1.521(4) . ?
C10 C11 1.526(4) . ?
C10 C13 1.532(4) . ?
C21 C22 1.399(4) . ?
C21 C26 1.401(4) . ?
C22 C23 1.379(4) . ?
C23 C24 1.376(4) . ?
C24 C25 1.373(4) . ?
C25 C26 1.381(4) . ?
C30 H30 0.89(2) . ?
C30 C31 1.531(4) . ?
C30 C40 1.534(4) . ?
C31 C32 1.381(4) . ?
C31 C36 1.382(4) . ?
C32 C33 1.379(4) . ?
C33 C34 1.381(5) . ?
C34 C35 1.356(5) . ?
C35 C36 1.383(5) . ?
C40 C50 1.338(4) . ?
C40 C41 1.498(4) . ?
C41 C46 1.386(4) . ?
C41 C42 1.387(4) . ?
C42 C43 1.384(4) . ?
C43 C44 1.374(5) . ?
C44 C45 1.365(5) . ?
C45 C46 1.386(4) . ?
C50 C51 1.489(4) . ?
C51 C56 1.383(4) . ?
C51 C52 1.401(4) . ?
C52 C53 1.379(4) . ?
C53 C54 1.382(4) . ?
C54 C55 1.379(4) . ?
C55 C56 1.388(4) . ?
